data_1514907
loop_
_publ_author_name
'Croitor, Lilia'
'Coropceanu, Eduard B.'
'Masunov, Art\"em E.'
'Rivera-Jacquez, Hector J.'
'Siminel, Anatolii V.'
'Fonari, Marina S.'

_publ_section_title
;
 Mechanism of Nonlinear Optical Enhancement and Supramolecular Isomerism
 in 1D Polymeric Zn(II) and Cd(II) Sulfates with Pyridine-4-aldoxime
 Ligands
;
_journal_issue 17
_journal_name_full 'The Journal of Physical Chemistry C'
_journal_page_first 9217
_journal_paper_doi 10.1021/jp5007395
_journal_volume 118
_journal_year 2014
_chemical_formula_moiety 'C12 H18 N6 O8 S Zn'
_chemical_formula_sum 'C12 H18 N6 O8 S Zn'
_chemical_formula_weight 471.75
_chemical_name_systematic
; 
 ? 
;
_space_group_IT_number 14
_symmetry_cell_setting monoclinic
_symmetry_space_group_name_Hall '-P 2ybc'
_symmetry_space_group_name_H-M 'P 1 21/c 1'
_atom_sites_solution_hydrogens geom
_atom_sites_solution_primary direct
_atom_sites_solution_secondary difmap
_audit_creation_method SHELXL-97
_cell_angle_alpha 90.00
_cell_angle_beta 94.688(3)
_cell_angle_gamma 90.00
_cell_formula_units_Z 4
_cell_length_a 21.2322(6)
_cell_length_b 8.5552(3)
_cell_length_c 9.4750(3)
_cell_measurement_reflns_used 2174
_cell_measurement_temperature 293(2)
_cell_measurement_theta_max 29.1016
_cell_measurement_theta_min 2.8820
_cell_volume 1715.34(9)
_computing_cell_refinement
;
CrysAlisPro, Agilent Technologies,
Version 1.171.35.21b (release 03-02-2012 CrysAlis171 .NET)
(compiled Feb  3 2012,10:37:01)
;
_computing_data_collection
;
CrysAlisPro, Agilent Technologies,
Version 1.171.35.21b (release 03-02-2012 CrysAlis171 .NET)
(compiled Feb  3 2012,10:37:01)
;
_computing_data_reduction
;
CrysAlisPro, Agilent Technologies,
Version 1.171.35.21b (release 03-02-2012 CrysAlis171 .NET)
(compiled Feb  3 2012,10:37:01)
;
_computing_structure_refinement 'SHELXL-97 (Sheldrick, 1997)'
_computing_structure_solution 'SHELXS-97 (Sheldrick, 1990)'
_diffrn_ambient_temperature 293(2)
_diffrn_measured_fraction_theta_full 0.993
_diffrn_measured_fraction_theta_max 0.993
_diffrn_measurement_device_type 'Xcalibur, Eos'
_diffrn_measurement_method '\w scans'
_diffrn_radiation_monochromator graphite
_diffrn_radiation_source 'fine-focus sealed tube'
_diffrn_radiation_type MoK\a
_diffrn_radiation_wavelength 0.71073
_diffrn_reflns_av_R_equivalents 0.0286
_diffrn_reflns_av_sigmaI/netI 0.0483
_diffrn_reflns_limit_h_max 26
_diffrn_reflns_limit_h_min -14
_diffrn_reflns_limit_k_max 10
_diffrn_reflns_limit_k_min -10
_diffrn_reflns_limit_l_max 11
_diffrn_reflns_limit_l_min -11
_diffrn_reflns_number 5923
_diffrn_reflns_theta_full 26.00
_diffrn_reflns_theta_max 26.00
_diffrn_reflns_theta_min 2.89
_exptl_absorpt_coefficient_mu 1.613
_exptl_absorpt_correction_T_max 1.00000
_exptl_absorpt_correction_T_min 0.77349
_exptl_absorpt_correction_type multi-scan
_exptl_absorpt_process_details
;
CrysAlisPro, Agilent Technologies,
Version 1.171.35.21b (release 03-02-2012 CrysAlis171 .NET)
(compiled Feb  3 2012,10:37:01)
Empirical absorption correction using spherical harmonics,
 implemented in SCALE3 ABSPACK scaling algorithm.
;
_exptl_crystal_colour colorless
_exptl_crystal_density_diffrn 1.827
_exptl_crystal_density_method 'not measured'
_exptl_crystal_description prism
_exptl_crystal_F_000 968
_exptl_crystal_size_max 0.45
_exptl_crystal_size_mid 0.35
_exptl_crystal_size_min 0.20
_refine_diff_density_max 0.427
_refine_diff_density_min -0.532
_refine_diff_density_rms 0.079
_refine_ls_extinction_method none
_refine_ls_goodness_of_fit_ref 1.023
_refine_ls_hydrogen_treatment mixed
_refine_ls_matrix_type full
_refine_ls_number_parameters 277
_refine_ls_number_reflns 3354
_refine_ls_number_restraints 12
_refine_ls_restrained_S_all 1.022
_refine_ls_R_factor_all 0.0464
_refine_ls_R_factor_gt 0.0366
_refine_ls_shift/su_max 0.001
_refine_ls_shift/su_mean 0.000
_refine_ls_structure_factor_coef Fsqd
_refine_ls_weighting_details 'calc w=1/[\s^2^(Fo^2^)+(0.0372P)^2^+0.9395P] where P=(Fo^2^+2Fc^2^)/3'
_refine_ls_weighting_scheme calc
_refine_ls_wR_factor_gt 0.0859
_refine_ls_wR_factor_ref 0.0917
_reflns_number_gt 2806
_reflns_number_total 3354
_reflns_threshold_expression >2sigma(I)
_cod_data_source_file jp5007395_si_002.cif
_cod_data_source_block cl_2203
_cod_depositor_comments 'Adding full bibliography for 1514905--1514909.cif.'
_cod_original_sg_symbol_H-M P21/c
_cod_database_code 1514907

loop_
_symmetry_equiv_pos_as_xyz
'x, y, z'
'-x, y+1/2, -z+1/2'
'-x, -y, -z'
'x, -y-1/2, z-1/2'

loop_
_atom_site_label
_atom_site_type_symbol
_atom_site_fract_x
_atom_site_fract_y
_atom_site_fract_z
_atom_site_U_iso_or_equiv
_atom_site_adp_type
_atom_site_occupancy
_atom_site_symmetry_multiplicity
_atom_site_calc_flag
_atom_site_refinement_flags
Zn1 Zn 0.253552(15) 0.41137(4) 0.55768(3) 0.02186(12) Uani 1 1 d .
S1 S 0.24615(3) 0.45478(8) 0.92349(7) 0.01874(17) Uani 1 1 d .
O1 O 0.64400(9) 0.3838(3) 0.8005(2) 0.0331(5) Uani 1 1 d .
H1 H 0.6596 0.4165 0.8769 0.050 Uiso 1 1 calc R
O2 O -0.12976(9) 0.3018(3) 0.2701(2) 0.0294(5) Uani 1 1 d .
H2 H -0.1475 0.3500 0.2034 0.044 Uiso 1 1 calc R
O3 O 0.25135(9) 0.3783(2) 0.78455(19) 0.0255(5) Uani 1 1 d .
O4 O 0.29334(10) 0.5812(2) 0.9427(2) 0.0292(5) Uani 1 1 d .
O5 O 0.25963(9) 0.3383(2) 1.03632(18) 0.0229(4) Uani 1 1 d .
O6 O 0.18313(10) 0.5197(3) 0.9325(2) 0.0360(6) Uani 1 1 d .
N1 N 0.35317(11) 0.4024(3) 0.5882(2) 0.0230(5) Uani 1 1 d .
N2 N 0.57735(11) 0.4067(3) 0.7914(3) 0.0270(6) Uani 1 1 d .
N3 N 0.58792(12) 0.2863(3) 0.5734(3) 0.0291(6) Uani 1 1 d D
H1N H 0.6272(9) 0.268(4) 0.593(3) 0.044 Uiso 1 1 d D
H2N H 0.5711(13) 0.245(4) 0.498(2) 0.044 Uiso 1 1 d D
N4 N 0.15532(11) 0.3873(3) 0.5190(2) 0.0213(5) Uani 1 1 d .
N5 N -0.06608(11) 0.3535(3) 0.2933(2) 0.0242(5) Uani 1 1 d .
N6 N -0.06565(12) 0.1600(3) 0.4682(3) 0.0293(6) Uani 1 1 d D
H3N H -0.0515(13) 0.145(4) 0.553(2) 0.044 Uiso 1 1 d D
H4N H -0.1048(9) 0.142(4) 0.448(3) 0.044 Uiso 1 1 d D
C1 C 0.38499(13) 0.4776(4) 0.6957(3) 0.0247(6) Uani 1 1 d .
H1A H 0.3626 0.5412 0.7535 0.030 Uiso 1 1 calc R
C2 C 0.44942(13) 0.4650(3) 0.7242(3) 0.0238(6) Uani 1 1 d .
H2A H 0.4695 0.5193 0.8002 0.029 Uiso 1 1 calc R
C3 C 0.48451(13) 0.3721(3) 0.6406(3) 0.0211(6) Uani 1 1 d .
C4 C 0.45161(14) 0.2945(4) 0.5287(3) 0.0286(7) Uani 1 1 d .
H4 H 0.4731 0.2306 0.4693 0.034 Uiso 1 1 calc R
C5 C 0.38713(13) 0.3127(4) 0.5061(3) 0.0285(7) Uani 1 1 d .
H5 H 0.3660 0.2603 0.4303 0.034 Uiso 1 1 calc R
C6 C 0.55377(13) 0.3542(3) 0.6699(3) 0.0219(6) Uani 1 1 d .
C7 C 0.12496(14) 0.2753(4) 0.5826(3) 0.0290(7) Uani 1 1 d .
H7 H 0.1469 0.2199 0.6554 0.035 Uiso 1 1 calc R
C8 C 0.06293(14) 0.2367(4) 0.5472(3) 0.0274(7) Uani 1 1 d .
H8 H 0.0442 0.1560 0.5945 0.033 Uiso 1 1 calc R
C9 C 0.02820(12) 0.3182(3) 0.4407(3) 0.0205(6) Uani 1 1 d .
C10 C 0.05903(13) 0.4398(3) 0.3773(3) 0.0226(6) Uani 1 1 d .
H10 H 0.0374 0.5007 0.3080 0.027 Uiso 1 1 calc R
C11 C 0.12168(13) 0.4700(3) 0.4175(3) 0.0230(6) Uani 1 1 d .
H11 H 0.1416 0.5507 0.3729 0.028 Uiso 1 1 calc R
C12 C -0.03850(13) 0.2771(3) 0.3986(3) 0.0200(6) Uani 1 1 d .
O1W O 0.26046(11) 0.4509(3) 0.3363(2) 0.0312(5) Uani 1 1 d D
H1W H 0.2604(16) 0.363(2) 0.296(3) 0.047 Uiso 1 1 d D
H2W H 0.2870(14) 0.518(3) 0.305(4) 0.047 Uiso 1 1 d D
O2W O 0.24391(10) 0.6551(3) 0.5829(2) 0.0320(5) Uani 1 1 d D
H3W H 0.2093(11) 0.671(4) 0.620(3) 0.048 Uiso 1 1 d D
H4W H 0.2570(14) 0.734(3) 0.538(3) 0.048 Uiso 1 1 d D

loop_
_atom_site_aniso_label
_atom_site_aniso_U_11
_atom_site_aniso_U_22
_atom_site_aniso_U_33
_atom_site_aniso_U_23
_atom_site_aniso_U_13
_atom_site_aniso_U_12
Zn1 0.01775(19) 0.0244(2) 0.0230(2) 0.00136(14) -0.00092(13) -0.00157(14)
S1 0.0180(4) 0.0212(4) 0.0164(3) -0.0001(3) -0.0020(3) 0.0012(3)
O1 0.0196(11) 0.0547(15) 0.0238(11) -0.0027(11) -0.0057(8) 0.0001(10)
O2 0.0204(11) 0.0399(13) 0.0267(11) 0.0044(10) -0.0060(8) -0.0008(10)
O3 0.0345(12) 0.0273(11) 0.0143(9) -0.0042(9) -0.0009(8) -0.0027(10)
O4 0.0351(13) 0.0297(12) 0.0226(11) -0.0028(9) 0.0008(9) -0.0112(10)
O5 0.0291(11) 0.0218(11) 0.0171(10) 0.0019(8) -0.0030(8) 0.0046(9)
O6 0.0241(12) 0.0493(15) 0.0348(12) 0.0118(11) 0.0024(9) 0.0154(11)
N1 0.0211(13) 0.0257(14) 0.0223(12) -0.0035(10) 0.0019(9) -0.0027(11)
N2 0.0197(13) 0.0375(16) 0.0234(13) -0.0001(11) -0.0010(10) -0.0005(12)
N3 0.0216(13) 0.0426(17) 0.0227(13) -0.0078(12) -0.0006(10) 0.0061(13)
N4 0.0226(13) 0.0226(13) 0.0181(12) 0.0034(10) -0.0011(9) -0.0009(11)
N5 0.0172(12) 0.0318(14) 0.0229(12) 0.0008(11) -0.0017(9) -0.0021(11)
N6 0.0245(14) 0.0363(16) 0.0258(14) 0.0101(13) -0.0050(11) -0.0070(13)
C1 0.0245(16) 0.0257(16) 0.0240(15) -0.0024(13) 0.0027(12) 0.0014(13)
C2 0.0249(16) 0.0244(16) 0.0217(14) -0.0035(13) -0.0003(11) -0.0017(13)
C3 0.0213(15) 0.0217(15) 0.0201(14) 0.0018(12) 0.0002(11) 0.0012(12)
C4 0.0235(16) 0.0366(19) 0.0259(16) -0.0099(14) 0.0024(12) 0.0016(14)
C5 0.0225(15) 0.0357(18) 0.0269(16) -0.0111(14) -0.0008(12) -0.0032(14)
C6 0.0201(14) 0.0223(15) 0.0230(14) 0.0038(12) -0.0007(11) -0.0014(13)
C7 0.0229(16) 0.0360(18) 0.0270(16) 0.0119(14) -0.0051(12) 0.0007(14)
C8 0.0217(15) 0.0309(17) 0.0290(16) 0.0132(14) -0.0014(12) -0.0031(13)
C9 0.0194(14) 0.0230(15) 0.0189(14) -0.0037(12) -0.0001(11) 0.0028(12)
C10 0.0254(16) 0.0246(16) 0.0174(14) 0.0002(12) -0.0014(11) 0.0043(13)
C11 0.0226(15) 0.0211(15) 0.0250(15) 0.0010(13) 0.0005(11) -0.0004(13)
C12 0.0198(14) 0.0226(15) 0.0175(13) -0.0030(12) 0.0009(10) 0.0002(12)
O1W 0.0353(13) 0.0346(13) 0.0236(11) -0.0039(10) 0.0026(9) -0.0054(11)
O2W 0.0332(13) 0.0237(12) 0.0401(13) 0.0029(10) 0.0097(10) 0.0007(11)

loop_
_atom_type_symbol
_atom_type_description
_atom_type_scat_dispersion_real
_atom_type_scat_dispersion_imag
_atom_type_scat_source
C C 0.0033 0.0016 'International Tables Vol C Tables 4.2.6.8 and 6.1.1.4'
H H 0.0000 0.0000 'International Tables Vol C Tables 4.2.6.8 and 6.1.1.4'
N N 0.0061 0.0033 'International Tables Vol C Tables 4.2.6.8 and 6.1.1.4'
O O 0.0106 0.0060 'International Tables Vol C Tables 4.2.6.8 and 6.1.1.4'
S S 0.1246 0.1234 'International Tables Vol C Tables 4.2.6.8 and 6.1.1.4'
Zn Zn 0.2839 1.4301 'International Tables Vol C Tables 4.2.6.8 and 6.1.1.4'

loop_
_geom_angle_atom_site_label_1
_geom_angle_atom_site_label_2
_geom_angle_atom_site_label_3
_geom_angle
_geom_angle_site_symmetry_1
_geom_angle_site_symmetry_3
N4 Zn1 O2W 90.73(9) . .
N4 Zn1 N1 171.95(9) . .
O2W Zn1 N1 97.23(9) . .
N4 Zn1 O1W 89.49(9) . .
O2W Zn1 O1W 88.29(9) . .
N1 Zn1 O1W 89.54(9) . .
N4 Zn1 O5 87.27(8) . 4_565
O2W Zn1 O5 177.51(8) . 4_565
N1 Zn1 O5 84.81(8) . 4_565
O1W Zn1 O5 93.16(8) . 4_565
N4 Zn1 O3 93.36(8) . .
O2W Zn1 O3 90.36(8) . .
N1 Zn1 O3 87.82(8) . .
O1W Zn1 O3 176.86(8) . .
O5 Zn1 O3 88.29(7) 4_565 .
O6 S1 O5 109.90(12) . .
O6 S1 O4 109.33(14) . .
O5 S1 O4 108.47(12) . .
O6 S1 O3 110.81(12) . .
O5 S1 O3 108.79(12) . .
O4 S1 O3 109.49(12) . .
N2 O1 H1 109.5 . .
N5 O2 H2 109.5 . .
S1 O3 Zn1 146.17(13) . .
S1 O5 Zn1 136.97(12) . 4_566
C1 N1 C5 116.9(3) . .
C1 N1 Zn1 121.56(19) . .
C5 N1 Zn1 121.36(19) . .
C6 N2 O1 108.4(2) . .
C6 N3 H1N 120(2) . .
C6 N3 H2N 122(2) . .
H1N N3 H2N 117(2) . .
C7 N4 C11 117.0(2) . .
C7 N4 Zn1 120.32(19) . .
C11 N4 Zn1 122.23(19) . .
C12 N5 O2 109.1(2) . .
C12 N6 H3N 116(2) . .
C12 N6 H4N 118(2) . .
H3N N6 H4N 117(2) . .
N1 C1 C2 122.9(3) . .
N1 C1 H1A 118.6 . .
C2 C1 H1A 118.6 . .
C1 C2 C3 120.4(3) . .
C1 C2 H2A 119.8 . .
C3 C2 H2A 119.8 . .
C2 C3 C4 116.8(3) . .
C2 C3 C6 121.6(3) . .
C4 C3 C6 121.5(3) . .
C5 C4 C3 119.7(3) . .
C5 C4 H4 120.1 . .
C3 C4 H4 120.1 . .
N1 C5 C4 123.3(3) . .
N1 C5 H5 118.4 . .
C4 C5 H5 118.4 . .
N2 C6 N3 124.2(3) . .
N2 C6 C3 115.8(2) . .
N3 C6 C3 119.9(2) . .
N4 C7 C8 123.7(3) . .
N4 C7 H7 118.1 . .
C8 C7 H7 118.1 . .
C7 C8 C9 119.9(3) . .
C7 C8 H8 120.0 . .
C9 C8 H8 120.0 . .
C8 C9 C10 116.7(3) . .
C8 C9 C12 121.1(3) . .
C10 C9 C12 122.3(2) . .
C11 C10 C9 119.9(3) . .
C11 C10 H10 120.1 . .
C9 C10 H10 120.1 . .
N4 C11 C10 122.8(3) . .
N4 C11 H11 118.6 . .
C10 C11 H11 118.6 . .
N5 C12 N6 124.5(3) . .
N5 C12 C9 116.8(2) . .
N6 C12 C9 118.7(2) . .
Zn1 O1W H1W 108(2) . .
Zn1 O1W H2W 122(2) . .
H1W O1W H2W 114(2) . .
Zn1 O2W H3W 108(2) . .
Zn1 O2W H4W 133(2) . .
H3W O2W H4W 114(3) . .

loop_
_geom_bond_atom_site_label_1
_geom_bond_atom_site_label_2
_geom_bond_distance
_geom_bond_site_symmetry_2
Zn1 N4 2.098(2) .
Zn1 O2W 2.111(2) .
Zn1 N1 2.113(2) .
Zn1 O1W 2.141(2) .
Zn1 O5 2.150(2) 4_565
Zn1 O3 2.1724(18) .
S1 O6 1.458(2) .
S1 O5 1.4724(19) .
S1 O4 1.475(2) .
S1 O3 1.4821(19) .
O1 N2 1.424(3) .
O1 H1 0.8200 .
O2 N5 1.422(3) .
O2 H2 0.8200 .
O5 Zn1 2.150(2) 4_566
N1 C1 1.340(4) .
N1 C5 1.343(4) .
N2 C6 1.297(4) .
N3 C6 1.345(4) .
N3 H1N 0.854(17) .
N3 H2N 0.847(17) .
N4 C7 1.327(4) .
N4 C11 1.350(4) .
N5 C12 1.292(3) .
N6 C12 1.354(4) .
N6 H3N 0.848(17) .
N6 H4N 0.850(17) .
C1 C2 1.377(4) .
C1 H1A 0.9300 .
C2 C3 1.383(4) .
C2 H2A 0.9300 .
C3 C4 1.390(4) .
C3 C6 1.482(4) .
C4 C5 1.377(4) .
C4 H4 0.9300 .
C5 H5 0.9300 .
C7 C8 1.372(4) .
C7 H7 0.9300 .
C8 C9 1.388(4) .
C8 H8 0.9300 .
C9 C10 1.392(4) .
C9 C12 1.482(4) .
C10 C11 1.378(4) .
C10 H10 0.9300 .
C11 H11 0.9300 .
O1W H1W 0.845(17) .
O1W H2W 0.875(17) .
O2W H3W 0.854(17) .
O2W H4W 0.858(17) .

loop_
_geom_hbond_atom_site_label_D
_geom_hbond_atom_site_label_H
_geom_hbond_atom_site_label_A
_geom_hbond_distance_DH
_geom_hbond_distance_HA
_geom_hbond_distance_DA
_geom_hbond_angle_DHA
_geom_hbond_site_symmetry_A
O1 H1 O4 0.82 1.91 2.693(3) 159.7 3_667
O2 H2 O6 0.82 1.82 2.635(3) 172.4 3_566
N3 H1N O4 0.854(17) 2.37(3) 3.086(3) 142(3) 2_646
N3 H2N N2 0.847(17) 2.36(2) 3.133(3) 151(3) 4_565
N6 H3N N5 0.848(17) 2.32(2) 3.083(3) 150(3) 4_566
N6 H4N O6 0.850(17) 2.33(3) 2.989(3) 134(3) 2_546
O1W H1W O3 0.845(17) 2.076(19) 2.863(3) 155(3) 4_565
O1W H1W O5 0.845(17) 2.46(3) 3.000(3) 122(3) 1_554
O1W H2W O1 0.875(17) 2.02(2) 2.868(3) 162(3) 3_666
O2W H3W O2 0.854(17) 2.065(17) 2.916(3) 174(3) 3_566
O2W H4W O4 0.858(17) 2.005(18) 2.861(3) 176(3) 4_575
